data_4025250
loop_
_publ_author_name
'Arata Takahashi'
'Hikaru Yanai'
'Min Zhang'
'Takaaki Sonoda'
'Masaaki Mishima'
'Takeo Taguchi'

_publ_contact_author_address
;
School of Pharmacy, Tokyo University of Pharmacy and Life Sciences,
1432-1 Horinouchi Hachioji, Tokyo, 192-0392, Japan
;
_publ_contact_author_email yanai@ps.toyaku.ac.jp
_publ_contact_author_name 'Hikaru Yanai'
_publ_section_title
;
 Highly Effective Vinylogous Mukaiyama-Michael Reaction Catalyzed by Silyl
 Methide Species Generated from
 1,1,3,3-Tetrakis(trifluoromethanesulfonyl)propane
;
_journal_name_full 'Journal of Organic Chemistry'
_journal_page_first 1259
_journal_page_last 1265
_journal_paper_doi 10.1021/jo902641g
_journal_volume 75
_journal_year 2010
_chemical_absolute_configuration unk
_chemical_formula_moiety 'C14 H13 Br O3'
_chemical_formula_sum 'C14 H13 Br O3'
_chemical_formula_weight 309.15
_chemical_name_systematic
; 
(R*)-3-bromo-5-((S*)-3-oxo-1-phenylbutyl)furan-2(5H)-one
;
_space_group_IT_number 2
_symmetry_cell_setting triclinic
_symmetry_space_group_name_Hall '-P 1'
_symmetry_space_group_name_H-M 'P -1'
_atom_sites_solution_hydrogens geom
_atom_sites_solution_primary direct
_atom_sites_solution_secondary difmap
_audit_creation_date '03 September 2008'
_audit_creation_method SHELXL-97
_cell_angle_alpha 73.247(2)
_cell_angle_beta 85.069(3)
_cell_angle_gamma 89.251(3)
_cell_formula_units_Z 2
_cell_length_a 6.2196(16)
_cell_length_b 10.038(3)
_cell_length_c 10.899(3)
_cell_measurement_reflns_used 5655
_cell_measurement_temperature 90
_cell_measurement_theta_max 0.00
_cell_measurement_theta_min 0.00
_cell_volume 649.1(3)
_computing_cell_refinement 'APEX2 (Bruker AXS, 2006)'
_computing_data_collection 'APEX2 (Bruker AXS, 2006)'
_computing_data_reduction 'SAINT (Bruker AXS, 2004)'
_computing_molecular_graphics 'XSHEL (Bruker AXS,2002)'
_computing_publication_material 'XCIF (Bruker AXS, 2001)'
_computing_structure_refinement 'SHELXL-97 (Sheldrick, 1997)'
_computing_structure_solution 'SHELXS-97 (Sheldrick, 1997)'
_diffrn_ambient_temperature 90
_diffrn_detector_area_resol_mean 8.333
_diffrn_measured_fraction_theta_full 0.968
_diffrn_measured_fraction_theta_max 0.968
_diffrn_measurement_device_type 'Bruker APEXII CCD area detector'
_diffrn_measurement_method 'phi and omega scans'
_diffrn_radiation_monochromator 'multilayer confocal mirror'
_diffrn_radiation_source 'fine-focus rotating anode'
_diffrn_radiation_type MoK\a
_diffrn_radiation_wavelength 0.71073
_diffrn_reflns_av_R_equivalents 0.0521
_diffrn_reflns_av_sigmaI/netI 0.0583
_diffrn_reflns_limit_h_max 8
_diffrn_reflns_limit_h_min -8
_diffrn_reflns_limit_k_max 12
_diffrn_reflns_limit_k_min -12
_diffrn_reflns_limit_l_max 14
_diffrn_reflns_limit_l_min -13
_diffrn_reflns_number 6933
_diffrn_reflns_theta_full 27.69
_diffrn_reflns_theta_max 27.69
_diffrn_reflns_theta_min 1.96
_exptl_absorpt_coefficient_mu 3.164
_exptl_absorpt_correction_T_max 0.9111
_exptl_absorpt_correction_T_min 0.5298
_exptl_absorpt_correction_type empirical
_exptl_absorpt_process_details
;
SADABS Sheldrick 1996
;
_exptl_crystal_colour colourless
_exptl_crystal_density_diffrn 1.582
_exptl_crystal_density_method 'not measured'
_exptl_crystal_description column
_exptl_crystal_F_000 312
_exptl_crystal_size_max 0.23
_exptl_crystal_size_mid 0.08
_exptl_crystal_size_min 0.03
_refine_diff_density_max 0.862
_refine_diff_density_min -1.490
_refine_diff_density_rms 0.134
_refine_ls_extinction_method none
_refine_ls_goodness_of_fit_ref 1.104
_refine_ls_hydrogen_treatment constr
_refine_ls_matrix_type full
_refine_ls_number_parameters 164
_refine_ls_number_reflns 2937
_refine_ls_number_restraints 0
_refine_ls_restrained_S_all 1.104
_refine_ls_R_factor_all 0.0383
_refine_ls_R_factor_gt 0.0370
_refine_ls_shift/su_max 0.000
_refine_ls_shift/su_mean 0.000
_refine_ls_structure_factor_coef Fsqd
_refine_ls_weighting_details 'calc w=1/[\s^2^(Fo^2^)+(0.0719P)^2^+0.0000P] where P=(Fo^2^+2Fc^2^)/3'
_refine_ls_weighting_scheme calc
_refine_ls_wR_factor_gt 0.1106
_refine_ls_wR_factor_ref 0.1117
_reflns_number_gt 2769
_reflns_number_total 2937
_reflns_threshold_expression >2sigma(I)
_cod_data_source_file jo902641g_si_003.cif
_cod_data_source_block anti-3fe
_cod_original_sg_symbol_Hall '-P 1 '
_cod_original_sg_symbol_H-M 'P -1 '
_cod_database_code 4025250

loop_
_symmetry_equiv_pos_as_xyz
'x, y, z'
'-x, -y, -z'

loop_
_atom_site_label
_atom_site_type_symbol
_atom_site_fract_x
_atom_site_fract_y
_atom_site_fract_z
_atom_site_U_iso_or_equiv
_atom_site_adp_type
_atom_site_occupancy
_atom_site_symmetry_multiplicity
_atom_site_calc_flag
_atom_site_refinement_flags
_atom_site_disorder_assembly
_atom_site_disorder_group
Br1 Br 0.29806(3) 0.16768(2) 0.134041(19) 0.01768(13) Uani 1 1 d . . .
O1 O -0.1445(3) -0.0212(2) 0.1687(2) 0.0264(4) Uani 1 1 d . . .
O3 O 0.3997(3) -0.56118(19) 0.15592(18) 0.0232(4) Uani 1 1 d . . .
O2 O 0.0454(3) -0.21611(18) 0.17638(17) 0.0183(4) Uani 1 1 d . . .
C14 C 0.0497(5) -0.2532(3) 0.5727(3) 0.0273(6) Uani 1 1 d . . .
H14 H -0.0904 -0.2582 0.6161 0.033 Uiso 1 1 calc R . .
C7 C 0.2173(5) -0.1856(3) 0.6083(3) 0.0270(6) Uani 1 1 d . . .
H7 H 0.1921 -0.1438 0.6761 0.032 Uiso 1 1 calc R . .
C12 C 0.7835(5) -0.5370(3) 0.1257(3) 0.0257(6) Uani 1 1 d . . .
H12A H 0.7842 -0.6256 0.1048 0.039 Uiso 1 1 calc R . .
H12B H 0.8883 -0.5400 0.1886 0.039 Uiso 1 1 calc R . .
H12C H 0.8224 -0.4612 0.0474 0.039 Uiso 1 1 calc R . .
C6 C 0.4213(5) -0.1793(3) 0.5444(3) 0.0251(6) Uani 1 1 d . . .
H6 H 0.5362 -0.1345 0.5697 0.030 Uiso 1 1 calc R . .
C13 C 0.0891(4) -0.3139(3) 0.4724(2) 0.0214(5) Uani 1 1 d . . .
H13 H -0.0250 -0.3611 0.4490 0.026 Uiso 1 1 calc R . .
C5 C 0.4590(4) -0.2381(3) 0.4436(2) 0.0202(5) Uani 1 1 d . . .
H5 H 0.5990 -0.2319 0.3998 0.024 Uiso 1 1 calc R . .
C11 C 0.5619(4) -0.5125(2) 0.1814(2) 0.0192(5) Uani 1 1 d . . .
C10 C 0.5505(4) -0.4211(3) 0.2713(2) 0.0178(5) Uani 1 1 d . . .
H10A H 0.6529 -0.3420 0.2357 0.021 Uiso 1 1 calc R . .
H10B H 0.5967 -0.4759 0.3556 0.021 Uiso 1 1 calc R . .
C1 C 0.0278(4) -0.0773(3) 0.1643(2) 0.0178(5) Uani 1 1 d . . .
C4 C 0.2927(4) -0.3063(2) 0.4062(2) 0.0167(5) Uani 1 1 d . . .
C9 C 0.3909(4) -0.1179(3) 0.1450(2) 0.0162(5) Uani 1 1 d . . .
H9 H 0.5433 -0.1057 0.1321 0.019 Uiso 1 1 calc R . .
C3 C 0.3246(4) -0.3642(2) 0.2916(2) 0.0159(5) Uani 1 1 d . . .
H3 H 0.2192 -0.4429 0.3066 0.019 Uiso 1 1 calc R . .
C2 C 0.2718(4) -0.2525(2) 0.1672(2) 0.0161(5) Uani 1 1 d . . .
H2 H 0.3040 -0.2893 0.0916 0.019 Uiso 1 1 calc R . .
C8 C 0.2488(4) -0.0188(2) 0.1462(2) 0.0152(5) Uani 1 1 d . . .

loop_
_atom_site_aniso_label
_atom_site_aniso_U_11
_atom_site_aniso_U_22
_atom_site_aniso_U_33
_atom_site_aniso_U_23
_atom_site_aniso_U_13
_atom_site_aniso_U_12
Br1 0.02251(19) 0.01224(17) 0.01863(18) -0.00523(12) -0.00059(11) -0.00168(11)
O1 0.0166(10) 0.0279(10) 0.0359(11) -0.0102(9) -0.0054(8) 0.0020(7)
O3 0.0288(11) 0.0164(9) 0.0271(9) -0.0095(7) -0.0059(8) -0.0013(7)
O2 0.0163(9) 0.0169(9) 0.0215(9) -0.0042(7) -0.0047(7) -0.0036(7)
C14 0.0323(16) 0.0282(15) 0.0205(13) -0.0069(11) 0.0021(11) 0.0068(12)
C7 0.0404(17) 0.0232(13) 0.0186(12) -0.0078(11) -0.0040(11) 0.0062(12)
C12 0.0318(16) 0.0240(14) 0.0214(12) -0.0072(11) -0.0021(11) 0.0065(11)
C6 0.0384(16) 0.0176(13) 0.0208(12) -0.0063(10) -0.0080(11) -0.0004(11)
C13 0.0238(13) 0.0192(12) 0.0194(12) -0.0030(10) -0.0019(10) 0.0013(10)
C5 0.0247(14) 0.0167(12) 0.0185(11) -0.0032(10) -0.0037(9) -0.0024(10)
C11 0.0262(13) 0.0114(11) 0.0182(11) -0.0011(9) -0.0025(9) 0.0008(9)
C10 0.0210(13) 0.0150(11) 0.0174(11) -0.0044(9) -0.0018(9) -0.0016(9)
C1 0.0199(13) 0.0171(12) 0.0162(11) -0.0042(9) -0.0028(9) -0.0038(9)
C4 0.0232(13) 0.0116(11) 0.0141(11) -0.0015(9) -0.0027(9) 0.0001(9)
C9 0.0199(13) 0.0145(11) 0.0127(10) -0.0022(9) 0.0004(9) -0.0044(9)
C3 0.0200(12) 0.0117(10) 0.0155(11) -0.0027(9) -0.0014(9) -0.0034(9)
C2 0.0165(12) 0.0153(11) 0.0165(11) -0.0045(9) -0.0004(8) -0.0034(9)
C8 0.0172(12) 0.0141(11) 0.0136(10) -0.0026(9) -0.0023(8) -0.0024(9)

loop_
_atom_type_symbol
_atom_type_description
_atom_type_scat_dispersion_real
_atom_type_scat_dispersion_imag
_atom_type_scat_source
C C 0.0033 0.0016 'International Tables Vol C Tables 4.2.6.8 and 6.1.1.4'
H H 0.0000 0.0000 'International Tables Vol C Tables 4.2.6.8 and 6.1.1.4'
O O 0.0106 0.0060 'International Tables Vol C Tables 4.2.6.8 and 6.1.1.4'
Br Br -0.2901 2.4595 'International Tables Vol C Tables 4.2.6.8 and 6.1.1.4'

loop_
_geom_angle_atom_site_label_1
_geom_angle_atom_site_label_2
_geom_angle_atom_site_label_3
_geom_angle
_geom_angle_site_symmetry_1
_geom_angle_site_symmetry_3
_geom_angle_publ_flag
C1 O2 C2 109.59(18) . . ?
C7 C14 C13 119.5(3) . . ?
C7 C14 H14 120.2 . . ?
C13 C14 H14 120.2 . . ?
C6 C7 C14 119.7(3) . . ?
C6 C7 H7 120.1 . . ?
C14 C7 H7 120.1 . . ?
C11 C12 H12A 109.5 . . ?
C11 C12 H12B 109.5 . . ?
H12A C12 H12B 109.5 . . ?
C11 C12 H12C 109.5 . . ?
H12A C12 H12C 109.5 . . ?
H12B C12 H12C 109.5 . . ?
C7 C6 C5 120.5(3) . . ?
C7 C6 H6 119.7 . . ?
C5 C6 H6 119.7 . . ?
C4 C13 C14 121.2(3) . . ?
C4 C13 H13 119.4 . . ?
C14 C13 H13 119.4 . . ?
C6 C5 C4 120.6(3) . . ?
C6 C5 H5 119.7 . . ?
C4 C5 H5 119.7 . . ?
O3 C11 C12 122.6(2) . . ?
O3 C11 C10 121.2(2) . . ?
C12 C11 C10 116.3(2) . . ?
C11 C10 C3 113.4(2) . . ?
C11 C10 H10A 108.9 . . ?
C3 C10 H10A 108.9 . . ?
C11 C10 H10B 108.9 . . ?
C3 C10 H10B 108.9 . . ?
H10A C10 H10B 107.7 . . ?
O1 C1 O2 122.5(2) . . ?
O1 C1 C8 130.1(2) . . ?
O2 C1 C8 107.4(2) . . ?
C13 C4 C5 118.4(2) . . ?
C13 C4 C3 119.5(2) . . ?
C5 C4 C3 122.0(2) . . ?
C8 C9 C2 108.7(2) . . ?
C8 C9 H9 125.7 . . ?
C2 C9 H9 125.7 . . ?
C4 C3 C10 114.5(2) . . ?
C4 C3 C2 110.3(2) . . ?
C10 C3 C2 109.3(2) . . ?
C4 C3 H3 107.5 . . ?
C10 C3 H3 107.5 . . ?
C2 C3 H3 107.5 . . ?
O2 C2 C9 104.6(2) . . ?
O2 C2 C3 109.90(19) . . ?
C9 C2 C3 113.42(19) . . ?
O2 C2 H2 109.6 . . ?
C9 C2 H2 109.6 . . ?
C3 C2 H2 109.6 . . ?
C9 C8 C1 109.7(2) . . ?
C9 C8 Br1 128.93(19) . . ?
C1 C8 Br1 121.34(18) . . ?

loop_
_geom_bond_atom_site_label_1
_geom_bond_atom_site_label_2
_geom_bond_distance
_geom_bond_site_symmetry_2
_geom_bond_publ_flag
Br1 C8 1.865(2) . ?
O1 C1 1.208(3) . ?
O3 C11 1.214(3) . ?
O2 C1 1.365(3) . ?
O2 C2 1.453(3) . ?
C14 C7 1.393(4) . ?
C14 C13 1.400(4) . ?
C14 H14 0.9500 . ?
C7 C6 1.386(4) . ?
C7 H7 0.9500 . ?
C12 C11 1.504(4) . ?
C12 H12A 0.9800 . ?
C12 H12B 0.9800 . ?
C12 H12C 0.9800 . ?
C6 C5 1.392(4) . ?
C6 H6 0.9500 . ?
C13 C4 1.394(4) . ?
C13 H13 0.9500 . ?
C5 C4 1.399(3) . ?
C5 H5 0.9500 . ?
C11 C10 1.520(3) . ?
C10 C3 1.532(4) . ?
C10 H10A 0.9900 . ?
C10 H10B 0.9900 . ?
C1 C8 1.477(3) . ?
C4 C3 1.520(3) . ?
C9 C8 1.325(4) . ?
C9 C2 1.496(3) . ?
C9 H9 0.9500 . ?
C3 C2 1.547(3) . ?
C3 H3 1.0000 . ?
C2 H2 1.0000 . ?
